data_7152152
loop_
_publ_author_name
'Company\'o, Xavier'
'Valero, Guillem'
'Pineda, Oriol'
'Calvet, Teresa'
'Font-Bard\'ia, Merc\`e'
'Moyano, Albert'
'Rios, Ramon'

_publ_section_title
;
 Enantioselective organocatalytic oxyamination of unprotected
 3-substituted oxindoles.
;
_journal_issue 2
_journal_name_full 'Organic &amp; biomolecular chemistry'
_journal_page_first 431
_journal_page_last 439
_journal_paper_doi 10.1039/c1ob06503c
_journal_volume 10
_journal_year 2012
_chemical_absolute_configuration rm
_chemical_formula_moiety 'C15 H14 N2 O2'
_chemical_formula_sum 'C15 H14 N2 O2'
_chemical_formula_weight 254.28
_chemical_name_systematic
;
?
;
_space_group_IT_number 19
_symmetry_cell_setting orthorhombic
_symmetry_space_group_name_Hall 'P 2ac 2ab'
_symmetry_space_group_name_H-M 'P 21 21 21'
_atom_sites_solution_hydrogens geom
_atom_sites_solution_primary direct
_atom_sites_solution_secondary difmap
_audit_creation_method SHELXL-97
_cell_angle_alpha 90.00
_cell_angle_beta 90.00
_cell_angle_gamma 90.00
_cell_formula_units_Z 4
_cell_length_a 10.021(7)
_cell_length_b 12.749(6)
_cell_length_c 10.714(6)
_cell_measurement_reflns_used 104
_cell_measurement_temperature 105(2)
_cell_measurement_theta_max 31
_cell_measurement_theta_min 3
_cell_volume 1368.8(14)
_computing_cell_refinement AUTOMAR
_computing_data_collection MARXDS
_computing_data_reduction MARSCALE
_computing_molecular_graphics 'ORTEP (Brueggermann and Smith, 1990)'
_computing_publication_material 'PLATON (Spek, 1990)'
_computing_structure_refinement 'SHELXL-97 (Sheldrick, 1997)'
_computing_structure_solution 'SHELXS-97 (Sheldrick, 1997)'
_diffrn_ambient_temperature 105(2)
_diffrn_measured_fraction_theta_full 0.999
_diffrn_measured_fraction_theta_max 0.935
_diffrn_measurement_device_type 'MAR345 with image plate detector'
_diffrn_measurement_method 'phi scan'
_diffrn_radiation_monochromator graphite
_diffrn_radiation_source 'fine-focus sealed tube'
_diffrn_radiation_type MoK\a
_diffrn_radiation_wavelength 0.71073
_diffrn_reflns_av_R_equivalents 0.0787
_diffrn_reflns_av_sigmaI/netI 0.0560
_diffrn_reflns_limit_h_max 15
_diffrn_reflns_limit_h_min -14
_diffrn_reflns_limit_k_max 19
_diffrn_reflns_limit_k_min -19
_diffrn_reflns_limit_l_max 15
_diffrn_reflns_limit_l_min -16
_diffrn_reflns_number 14664
_diffrn_reflns_theta_full 25.00
_diffrn_reflns_theta_max 32.60
_diffrn_reflns_theta_min 2.48
_exptl_absorpt_coefficient_mu 0.083
_exptl_absorpt_correction_type none
_exptl_crystal_colour colorless
_exptl_crystal_density_diffrn 1.234
_exptl_crystal_density_method 'not measured'
_exptl_crystal_description prism
_exptl_crystal_F_000 536
_exptl_crystal_size_max 0.2
_exptl_crystal_size_mid 0.1
_exptl_crystal_size_min 0.1
_refine_diff_density_max 0.175
_refine_diff_density_min -0.194
_refine_diff_density_rms 0.046
_refine_ls_extinction_coef 0.059(6)
_refine_ls_extinction_expression Fc^*^=kFc[1+0.001xFc^2^\l^3^/sin(2\q)]^-1/4^
_refine_ls_extinction_method SHELXL
_refine_ls_goodness_of_fit_ref 1.074
_refine_ls_hydrogen_treatment mixed
_refine_ls_matrix_type full
_refine_ls_number_parameters 189
_refine_ls_number_reflns 4508
_refine_ls_number_restraints 2
_refine_ls_restrained_S_all 1.076
_refine_ls_R_factor_all 0.0792
_refine_ls_R_factor_gt 0.0571
_refine_ls_shift/su_max 0.001
_refine_ls_shift/su_mean 0.000
_refine_ls_structure_factor_coef Fsqd
_refine_ls_weighting_details 'calc w=1/[\s^2^(Fo^2^)+(0.0764P)^2^+0.0000P] where P=(Fo^2^+2Fc^2^)/3'
_refine_ls_weighting_scheme calc
_refine_ls_wR_factor_gt 0.1442
_refine_ls_wR_factor_ref 0.1577
_reflns_number_gt 3309
_reflns_number_total 4508
_reflns_threshold_expression >2sigma(I)
_cod_data_source_file c1ob06503c.txt
_cod_data_source_block raom20a
_cod_original_sg_symbol_H-M P212121
_cod_database_code 7152152

loop_
_symmetry_equiv_pos_as_xyz
'x, y, z'
'-x+1/2, -y, z+1/2'
'x+1/2, -y+1/2, -z'
'-x, y+1/2, -z+1/2'

loop_
_atom_site_label
_atom_site_type_symbol
_atom_site_fract_x
_atom_site_fract_y
_atom_site_fract_z
_atom_site_U_iso_or_equiv
_atom_site_adp_type
_atom_site_occupancy
_atom_site_symmetry_multiplicity
_atom_site_calc_flag
_atom_site_refinement_flags
O1 O -0.33198(12) 0.11547(11) 0.15763(14) 0.0586(3) Uani 1 1 d D
H1O H -0.4046(16) 0.129(2) 0.123(2) 0.088 Uiso 1 1 d D
O2 O -0.06350(13) 0.32381(11) -0.03919(14) 0.0573(3) Uani 1 1 d .
N1 N -0.23176(14) 0.15379(12) 0.07278(15) 0.0501(3) Uani 1 1 d .
N2 N 0.08251(15) 0.24560(12) 0.09939(16) 0.0523(4) Uani 1 1 d .
H2N H 0.1561 0.2629 0.0636 0.063 Uiso 1 1 calc R
C1 C -0.09292(18) 0.07336(16) -0.08877(19) 0.0550(4) Uani 1 1 d .
H1 H -0.0995 0.1356 -0.1335 0.066 Uiso 1 1 calc R
C2 C -0.0175(2) -0.00967(17) -0.1360(2) 0.0661(6) Uani 1 1 d .
H2 H 0.0288 -0.0019 -0.2107 0.079 Uiso 1 1 calc R
C3 C -0.0117(2) -0.10372(18) -0.0715(2) 0.0661(5) Uani 1 1 d .
H3 H 0.0361 -0.1599 -0.1041 0.079 Uiso 1 1 calc R
C4 C -0.0769(2) -0.11368(19) 0.0408(2) 0.0695(6) Uani 1 1 d .
H4 H -0.0711 -0.1766 0.0844 0.083 Uiso 1 1 calc R
C5 C -0.1517(2) -0.03100(16) 0.0909(2) 0.0589(4) Uani 1 1 d .
H5 H -0.1962 -0.0388 0.1665 0.071 Uiso 1 1 calc R
C6 C -0.15844(17) 0.06322(14) 0.02525(18) 0.0502(4) Uani 1 1 d .
C7 C -0.14519(17) 0.22744(15) 0.14621(18) 0.0512(4) Uani 1 1 d .
C8 C -0.2304(2) 0.31675(18) 0.1987(2) 0.0631(5) Uani 1 1 d .
H8A H -0.2823 0.3473 0.1328 0.095 Uiso 1 1 calc R
H8B H -0.1733 0.3693 0.2344 0.095 Uiso 1 1 calc R
H8C H -0.2889 0.2897 0.2619 0.095 Uiso 1 1 calc R
C9 C -0.04085(17) 0.27239(14) 0.05615(19) 0.0503(4) Uani 1 1 d .
C10 C 0.07421(16) 0.18568(15) 0.21077(18) 0.0505(4) Uani 1 1 d .
C11 C 0.17694(19) 0.14382(17) 0.2795(2) 0.0594(5) Uani 1 1 d .
H11 H 0.2652 0.1510 0.2542 0.071 Uiso 1 1 calc R
C12 C 0.1438(2) 0.08991(18) 0.3891(2) 0.0639(5) Uani 1 1 d .
C13 C 0.0105(2) 0.07935(17) 0.4260(2) 0.0621(5) Uani 1 1 d .
C14 C -0.0924(2) 0.12189(17) 0.3543(2) 0.0594(5) Uani 1 1 d .
C15 C -0.05936(18) 0.17420(15) 0.24461(17) 0.0510(4) Uani 1 1 d .
H14 H -0.188(3) 0.114(2) 0.378(2) 0.080(8) Uiso 1 1 d .
H12 H 0.209(2) 0.046(2) 0.444(3) 0.078(7) Uiso 1 1 d .
H13 H -0.012(2) 0.0438(18) 0.504(2) 0.062(6) Uiso 1 1 d .

loop_
_atom_site_aniso_label
_atom_site_aniso_U_11
_atom_site_aniso_U_22
_atom_site_aniso_U_33
_atom_site_aniso_U_23
_atom_site_aniso_U_13
_atom_site_aniso_U_12
O1 0.0425(5) 0.0683(8) 0.0650(8) 0.0142(7) 0.0074(6) -0.0042(6)
O2 0.0519(6) 0.0579(7) 0.0622(8) 0.0111(6) -0.0025(6) 0.0002(5)
N1 0.0409(6) 0.0506(8) 0.0588(9) 0.0059(7) 0.0035(6) -0.0047(5)
N2 0.0410(6) 0.0569(8) 0.0589(9) 0.0082(7) 0.0023(6) -0.0008(6)
C1 0.0505(9) 0.0550(9) 0.0595(10) -0.0009(8) -0.0004(8) -0.0063(7)
C2 0.0542(9) 0.0675(13) 0.0767(14) -0.0120(11) 0.0015(10) -0.0065(9)
C3 0.0574(10) 0.0610(11) 0.0800(14) -0.0127(10) -0.0059(10) 0.0075(9)
C4 0.0660(11) 0.0629(12) 0.0795(14) 0.0031(11) -0.0114(12) 0.0036(10)
C5 0.0604(10) 0.0571(10) 0.0593(10) 0.0106(9) -0.0060(9) -0.0047(9)
C6 0.0417(7) 0.0505(8) 0.0586(9) 0.0034(7) 0.0018(8) 0.0011(7)
C7 0.0449(7) 0.0521(9) 0.0567(9) 0.0031(8) 0.0018(8) -0.0004(7)
C8 0.0548(9) 0.0624(11) 0.0722(13) -0.0040(10) 0.0022(10) 0.0047(8)
C9 0.0458(8) 0.0457(8) 0.0594(10) 0.0039(8) -0.0047(8) -0.0020(6)
C10 0.0439(8) 0.0529(9) 0.0549(9) 0.0032(8) -0.0027(8) -0.0017(7)
C11 0.0490(9) 0.0642(11) 0.0649(11) 0.0060(9) -0.0019(9) 0.0061(8)
C12 0.0608(10) 0.0647(12) 0.0663(12) 0.0088(10) -0.0028(10) 0.0054(9)
C13 0.0657(11) 0.0632(12) 0.0574(11) 0.0100(9) -0.0030(10) -0.0070(9)
C14 0.0559(9) 0.0637(11) 0.0587(10) 0.0060(9) 0.0007(9) -0.0023(8)
C15 0.0509(9) 0.0506(9) 0.0513(9) 0.0012(7) 0.0008(8) -0.0035(7)

loop_
_atom_type_symbol
_atom_type_description
_atom_type_scat_dispersion_real
_atom_type_scat_dispersion_imag
_atom_type_scat_source
C C 0.0033 0.0016 'International Tables Vol C Tables 4.2.6.8 and 6.1.1.4'
H H 0.0000 0.0000 'International Tables Vol C Tables 4.2.6.8 and 6.1.1.4'
N N 0.0061 0.0033 'International Tables Vol C Tables 4.2.6.8 and 6.1.1.4'
O O 0.0106 0.0060 'International Tables Vol C Tables 4.2.6.8 and 6.1.1.4'

loop_
_geom_angle_atom_site_label_1
_geom_angle_atom_site_label_2
_geom_angle_atom_site_label_3
_geom_angle
N1 O1 H1O 105(2)
O1 N1 C6 107.62(14)
O1 N1 C7 106.53(14)
C6 N1 C7 112.75(14)
C9 N2 C10 111.55(15)
C9 N2 H2N 124.2
C10 N2 H2N 124.2
C6 C1 C2 120.2(2)
C6 C1 H1 119.9
C2 C1 H1 119.9
C3 C2 C1 119.9(2)
C3 C2 H2 120.1
C1 C2 H2 120.1
C4 C3 C2 119.8(2)
C4 C3 H3 120.1
C2 C3 H3 120.1
C3 C4 C5 121.4(2)
C3 C4 H4 119.3
C5 C4 H4 119.3
C6 C5 C4 118.8(2)
C6 C5 H5 120.6
C4 C5 H5 120.6
C1 C6 C5 119.99(18)
C1 C6 N1 118.01(17)
C5 C6 N1 121.99(17)
N1 C7 C15 114.28(15)
N1 C7 C8 109.62(16)
C15 C7 C8 113.13(17)
N1 C7 C9 107.33(15)
C15 C7 C9 102.56(14)
C8 C7 C9 109.48(16)
C7 C8 H8A 109.5
C7 C8 H8B 109.5
H8A C8 H8B 109.5
C7 C8 H8C 109.5
H8A C8 H8C 109.5
H8B C8 H8C 109.5
O2 C9 N2 125.50(17)
O2 C9 C7 126.41(16)
N2 C9 C7 108.10(16)
C11 C10 C15 122.64(18)
C11 C10 N2 128.01(16)
C15 C10 N2 109.35(15)
C10 C11 C12 117.52(18)
C10 C11 H11 121.2
C12 C11 H11 121.2
C13 C12 C11 120.7(2)
C13 C12 H12 112.9(14)
C11 C12 H12 125.9(14)
C14 C13 C12 120.8(2)
C14 C13 H13 118.7(15)
C12 C13 H13 120.5(15)
C15 C14 C13 118.40(19)
C15 C14 H14 119.7(15)
C13 C14 H14 121.9(15)
C14 C15 C10 119.90(17)
C14 C15 C7 131.68(17)
C10 C15 C7 108.41(16)

loop_
_geom_bond_atom_site_label_1
_geom_bond_atom_site_label_2
_geom_bond_distance
O1 N1 1.440(2)
O1 H1O 0.834(7)
O2 C9 1.235(2)
N1 C6 1.460(2)
N1 C7 1.501(2)
N2 C9 1.364(2)
N2 C10 1.419(3)
N2 H2N 0.8600
C1 C6 1.393(3)
C1 C2 1.396(3)
C1 H1 0.9300
C2 C3 1.385(3)
C2 H2 0.9300
C3 C4 1.375(4)
C3 H3 0.9300
C4 C5 1.401(3)
C4 H4 0.9300
C5 C6 1.394(3)
C5 H5 0.9300
C7 C15 1.520(3)
C7 C8 1.530(3)
C7 C9 1.534(3)
C8 H8A 0.9600
C8 H8B 0.9600
C8 H8C 0.9600
C10 C11 1.373(3)
C10 C15 1.394(3)
C11 C12 1.400(3)
C11 H11 0.9300
C12 C13 1.400(3)
C12 H12 1.04(3)
C13 C14 1.396(3)
C13 H13 0.98(2)
C14 C15 1.391(3)
C14 H14 0.99(3)
